data_1550184
loop_
_publ_author_name
'Gregorkiewitz M'
'Li Y'
'White T J'
'Withers R L'
'Sobrados I'

_publ_contact_author_email gregormigu@gmail.com
_publ_contact_author_name 'M Gregorkiewitz'
_publ_section_title
;
 THE STRUCTURE OF "ORTHORHOMBIC" `KAlSiO~4~-<i>O1</i>': EVIDENCE FOR Al-Si
 ORDER FROM MAS NMR DATA COMBINED WITH RIETVELD REFINEMENT AND ELECTRON
 MICROSCOPY
;
_journal_name_full 'The Canadian Mineralogist'
_journal_page_first 1511
_journal_page_last 1526
_journal_volume 46
_journal_year 2008
_chemical_compound_source synthetic
_chemical_formula_sum 'Al K O4 Si'
_chemical_formula_weight 158.17
_chemical_name_systematic
;
Potassium aluminium silicate
;
_space_group_IT_number 4
_symmetry_Int_Tables_number 4
_symmetry_space_group_name_Hall 'P 2yb'
_symmetry_space_group_name_H-M 'P 1 21 1'
_cell_angle_alpha 90
_cell_angle_beta 90.16000
_cell_angle_gamma 90
_cell_formula_units_Z 2
_cell_length_a 15.66900
_cell_length_b 9.05700
_cell_length_c 8.62100
_cell_volume 1223.437
_exptl_crystal_density_diffrn 2.57
_pd_phase_name KFiO1
_cod_data_source_file gregorkiewitz08KFiO1_P1211LC.cif
_cod_data_source_block VESTA_phase_1
_cod_original_cell_volume 1223.5
_cod_original_sg_symbol_H-M 'P 21'
_cod_database_code 1550184

loop_
_symmetry_equiv_pos_as_xyz
'x, y, z'
'-x, y+1/2, -z'

loop_
_atom_site_label
_atom_site_occupancy
_atom_site_fract_x
_atom_site_fract_y
_atom_site_fract_z
_atom_site_adp_type
_atom_site_U_iso_or_equiv
_atom_site_type_symbol
Si1 1.0 -0.274900 0.343000 0.548000 Uiso 0.029000 Si
Al2 1.0 -0.275600 0.340000 -0.068800 Uiso 0.029000 Al
Al3 1.0 -0.111100 0.169000 0.431100 Uiso 0.029000 Al
Si4 1.0 -0.112700 0.160000 0.045800 Uiso 0.029000 Si
Si5 1.0 0.058100 0.331000 0.553100 Uiso 0.029000 Si
Al6 1.0 0.056600 0.331000 -0.060200 Uiso 0.029000 Al
Al7 1.0 0.235000 0.179000 0.566900 Uiso 0.029000 Al
Si8 1.0 0.233400 0.176000 -0.051900 Uiso 0.029000 Si
Si9 1.0 0.403100 0.331000 0.448800 Uiso 0.029000 Si
Al10 1.0 0.404300 0.328000 0.071300 Uiso 0.029000 Al
Al11 1.0 0.566600 0.162000 0.550700 Uiso 0.029000 Al
Si12 1.0 0.564400 0.162000 -0.062400 Uiso 0.029000 Si
O1 1.0 -0.206200 0.211000 0.518500 Uiso 0.013000 O
O2 1.0 -0.203900 0.199000 -0.035800 Uiso 0.013000 O
O3 1.0 -0.032900 0.295000 0.472900 Uiso 0.013000 O
O4 1.0 -0.043600 0.287000 0.004900 Uiso 0.013000 O
O5 1.0 0.133800 0.224000 0.503000 Uiso 0.013000 O
O6 1.0 0.135100 0.212000 0.000300 Uiso 0.013000 O
O7 1.0 0.302100 0.288000 0.460300 Uiso 0.013000 O
O8 1.0 0.299200 0.276000 0.048600 Uiso 0.013000 O
O9 1.0 0.460000 0.207000 0.536400 Uiso 0.013000 O
O10 1.0 0.465200 0.202000 -0.027600 Uiso 0.013000 O
O11 1.0 0.633800 0.293000 0.473600 Uiso 0.013000 O
O12 1.0 0.629900 0.282000 0.013200 Uiso 0.013000 O
O13 1.0 -0.083900 -0.000000 0.507400 Uiso 0.013000 O
O14 1.0 -0.080100 -0.001000 -0.018200 Uiso 0.013000 O
O15 1.0 0.243300 -0.008000 0.538500 Uiso 0.013000 O
O16 1.0 0.245400 -0.000000 -0.022300 Uiso 0.013000 O
O17 1.0 0.586800 -0.008000 0.471900 Uiso 0.013000 O
O18 1.0 0.586500 -0.000000 0.008600 Uiso 0.013000 O
O19 1.0 -0.284400 0.371000 0.734400 Uiso 0.051000 O
O20 1.0 -0.126700 0.155000 0.233500 Uiso 0.051000 O
O21 1.0 0.044900 0.331000 0.741200 Uiso 0.051000 O
O22 1.0 0.244300 0.211000 0.763400 Uiso 0.051000 O
O23 1.0 0.429400 0.333000 0.265900 Uiso 0.051000 O
O24 1.0 0.577800 0.158000 0.750100 Uiso 0.051000 O
K1 1.0 -0.294300 0.028000 0.247000 Uiso 0.037000 K
K2 1.0 -0.208600 -0.028000 0.740000 Uiso 0.037000 K
K3 1.0 0.075000 -0.010300 0.754000 Uiso 0.037000 K
K4 1.0 0.103300 0.012900 0.253000 Uiso 0.037000 K
K5 1.0 0.397900 -0.015900 0.748000 Uiso 0.037000 K
K6 1.0 0.454500 -0.004500 0.252000 Uiso 0.037000 K
